data_4510962
loop_
_publ_author_name
'Di Nicola, Corrado'
'Garau, Federica'
'Gazzano, Massimo'
'Monari, Magda'
'Pandolfo, Luciano'
'Pettinari, Claudio'
'Pettinari, Riccardo'

_publ_section_title
;
 Reactions of a Coordination Polymer Based on the Triangular Cluster
 [Cu3(\m3-OH)(\m-pz)3]2+with Strong Acids. Crystal Structure and
 Supramolecular Assemblies of New Mono-, Tri-, and Hexanuclear Complexes
 and Coordination Polymers
;
_journal_issue 7
_journal_name_full 'Crystal Growth &amp; Design'
_journal_page_first 3120
_journal_paper_doi 10.1021/cg1002397
_journal_volume 10
_journal_year 2010
_chemical_formula_sum 'C19 H18 Cu3 F6 N10 O5'
_chemical_formula_weight 771.05
_chemical_name_systematic
;
 ?
;
_space_group_IT_number 2
_symmetry_cell_setting triclinic
_symmetry_space_group_name_Hall '-P 1'
_symmetry_space_group_name_H-M 'P -1'
_atom_sites_solution_hydrogens geom
_atom_sites_solution_primary direct
_atom_sites_solution_secondary difmap
_audit_creation_method SHELXL-97
_cell_angle_alpha 101.8640(10)
_cell_angle_beta 106.0770(10)
_cell_angle_gamma 107.3250(10)
_cell_formula_units_Z 2
_cell_length_a 10.4715(6)
_cell_length_b 11.2556(6)
_cell_length_c 13.8167(12)
_cell_measurement_temperature 293(2)
_cell_volume 1418.23(17)
_computing_cell_refinement SMART
_computing_data_collection SMART
_computing_data_reduction SAINT+
_computing_molecular_graphics 'SCHAKAL99 (Keller 1999)'
_computing_publication_material 'SHELXL-97 (Sheldrick, 1997)'
_computing_structure_refinement 'SHELXL-97 (Sheldrick, 1997)'
_computing_structure_solution 'SIR-97 (Giacovazzo, 1997)'
_diffrn_ambient_temperature 293(2)
_diffrn_measured_fraction_theta_full 0.942
_diffrn_measured_fraction_theta_max 0.942
_diffrn_measurement_device_type 'Bruker SMART Apex II CCD'
_diffrn_measurement_method 'phi and omega scans'
_diffrn_radiation_monochromator graphite
_diffrn_radiation_source 'fine-focus sealed tube'
_diffrn_radiation_type MoK\a
_diffrn_radiation_wavelength 0.71073
_diffrn_reflns_av_R_equivalents 0.0147
_diffrn_reflns_av_sigmaI/netI 0.0240
_diffrn_reflns_limit_h_max 13
_diffrn_reflns_limit_h_min -13
_diffrn_reflns_limit_k_max 14
_diffrn_reflns_limit_k_min -14
_diffrn_reflns_limit_l_max 18
_diffrn_reflns_limit_l_min -18
_diffrn_reflns_number 12331
_diffrn_reflns_theta_full 28.00
_diffrn_reflns_theta_max 28.00
_diffrn_reflns_theta_min 1.62
_exptl_absorpt_coefficient_mu 2.318
_exptl_absorpt_correction_T_max 0.734
_exptl_absorpt_correction_T_min 0.563
_exptl_absorpt_correction_type empirical
_exptl_absorpt_process_details SADABS
_exptl_crystal_colour dark-blue
_exptl_crystal_density_diffrn 1.806
_exptl_crystal_density_method 'not measured'
_exptl_crystal_description parallelepiped
_exptl_crystal_F_000 766
_exptl_crystal_size_max 0.30
_exptl_crystal_size_mid 0.20
_exptl_crystal_size_min 0.15
_refine_diff_density_max 0.345
_refine_diff_density_min -0.346
_refine_diff_density_rms 0.054
_refine_ls_extinction_method none
_refine_ls_goodness_of_fit_ref 1.075
_refine_ls_hydrogen_treatment mixed
_refine_ls_matrix_type full
_refine_ls_number_parameters 454
_refine_ls_number_reflns 6446
_refine_ls_number_restraints 3
_refine_ls_restrained_S_all 1.109
_refine_ls_R_factor_all 0.0345
_refine_ls_R_factor_gt 0.0266
_refine_ls_shift/su_max 0.000
_refine_ls_shift/su_mean 0.000
_refine_ls_structure_factor_coef Fsqd
_refine_ls_weighting_details 'calc w=1/[\s^2^(Fo^2^)+(0.0449P)^2^+0.0000P] where P=(Fo^2^+2Fc^2^)/3'
_refine_ls_weighting_scheme calc
_refine_ls_wR_factor_gt 0.0738
_refine_ls_wR_factor_ref 0.0759
_reflns_number_gt 5258
_reflns_number_total 6446
_reflns_threshold_expression >2\s(I)
_cod_data_source_file Compd-6t.cif
_cod_data_source_block cmpd-6t
_cod_depositor_comments
;
The following automatic conversions were performed:

'_symmetry_cell_setting' value 'Triclinic' changed to 'triclinic'
according to
/usr/data/users/saulius/automatic-downloads/retrospective/ACS/lib/dictionaries/cif_core.dic
dictionary named 'cif_core.dic' version 2.4.2 from 2011-04-26.

Automatic conversion script
Id: cif_fix_values 2281 2013-09-26 08:29:07Z andrius 
;
_cod_original_sg_symbol_H-M P-1
_cod_database_code 4510962

loop_
_symmetry_equiv_pos_as_xyz
'x, y, z'
'-x, -y, -z'

loop_
_atom_site_label
_atom_site_type_symbol
_atom_site_fract_x
_atom_site_fract_y
_atom_site_fract_z
_atom_site_U_iso_or_equiv
_atom_site_adp_type
_atom_site_occupancy
_atom_site_symmetry_multiplicity
_atom_site_calc_flag
_atom_site_refinement_flags
_atom_site_disorder_assembly
_atom_site_disorder_group
Cu3 Cu 0.12608(12) 0.08154(11) 0.19453(9) 0.0398(4) Uani 1 1 d . . .
Cu2 Cu 0.28413(12) 0.39626(11) 0.21583(9) 0.0404(4) Uani 1 1 d . . .
Cu1 Cu 0.26514(12) 0.16961(11) 0.01384(9) 0.0388(4) Uani 1 1 d . . .
N6 N 0.1217(9) 0.2184(8) 0.3025(6) 0.0444(18) Uani 1 1 d . . .
N1 N 0.1397(8) -0.0484(8) 0.0857(6) 0.0416(18) Uani 1 1 d . . .
N3 N 0.2896(9) 0.3448(8) 0.0040(7) 0.0460(19) Uani 1 1 d . . .
N2 N 0.1881(8) -0.0156(8) 0.0091(6) 0.0413(17) Uani 1 1 d . . .
N5 N 0.1890(9) 0.3466(8) 0.3132(7) 0.048(2) Uani 1 1 d . . .
N4 N 0.3077(9) 0.4399(8) 0.0912(7) 0.0457(19) Uani 1 1 d . . .
O1 O 0.1768(8) 0.2089(7) 0.1208(5) 0.0381(15) Uani 1 1 d D . .
O2 O 0.4782(8) 0.3492(8) 0.2824(6) 0.061(2) Uani 1 1 d . . .
O3 O 0.4852(8) 0.2189(7) 0.1387(5) 0.0515(17) Uani 1 1 d . . .
C1 C 0.1042(11) -0.1774(10) 0.0657(9) 0.049(2) Uani 1 1 d . . .
H1A H 0.0684 -0.2248 0.1066 0.059 Uiso 1 1 calc RD . .
C3 C 0.1797(11) -0.1253(10) -0.0566(8) 0.047(2) Uani 1 1 d . . .
H3 H 0.2053 -0.1299 -0.1162 0.057 Uiso 1 1 calc R . .
C16 C 0.5351(11) 0.2933(10) 0.2312(8) 0.045(2) Uani 1 1 d . A .
C9 C 0.0608(13) 0.2142(12) 0.3754(9) 0.057(3) Uani 1 1 d . . .
H9 H 0.0068 0.1379 0.3843 0.068 Uiso 1 1 calc R . .
C2 C 0.1274(12) -0.2307(10) -0.0232(9) 0.053(3) Uani 1 1 d . . .
H2 H 0.1116 -0.3180 -0.0539 0.063 Uiso 1 1 calc R . .
C7 C 0.1683(14) 0.4179(12) 0.3935(9) 0.061(3) Uani 1 1 d . . .
H7 H 0.2029 0.5090 0.4175 0.074 Uiso 1 1 calc R . .
C8 C 0.0893(14) 0.3382(13) 0.4349(10) 0.068(3) Uani 1 1 d . . .
H8 H 0.0611 0.3628 0.4916 0.081 Uiso 1 1 calc R . .
C4 C 0.3014(13) 0.4009(12) -0.0713(9) 0.059(3) Uani 1 1 d . . .
H4 H 0.2935 0.3574 -0.1390 0.071 Uiso 1 1 calc R . .
C6 C 0.3311(15) 0.5519(11) 0.0671(10) 0.064(3) Uani 1 1 d . . .
H6 H 0.3480 0.6326 0.1132 0.077 Uiso 1 1 calc R . .
C17 C 0.6944(14) 0.3257(14) 0.2927(10) 0.067(4) Uani 1 1 d . . .
C5 C 0.3266(16) 0.5303(12) -0.0349(11) 0.072(4) Uani 1 1 d . . .
H5 H 0.3382 0.5911 -0.0715 0.086 Uiso 1 1 calc R . .
F3 F 0.762(2) 0.290(3) 0.2352(14) 0.102(7) Uani 0.73 1 d P A 1
F1 F 0.708(4) 0.279(4) 0.373(2) 0.156(15) Uani 0.73 1 d P A 1
F2 F 0.762(3) 0.451(2) 0.334(3) 0.147(15) Uani 0.73 1 d P A 1
F11 F 0.731(5) 0.224(5) 0.265(5) 0.10(2) Uani 0.27 1 d P A 2
F21 F 0.782(7) 0.430(10) 0.284(8) 0.17(5) Uani 0.27 1 d P A 2
F31 F 0.731(6) 0.351(9) 0.385(3) 0.10(3) Uani 0.27 1 d P A 2
N9 N 0.3972(10) 0.5793(8) 0.3167(7) 0.049(2) Uani 1 1 d . . .
N10 N 0.5139(11) 0.5984(10) 0.3977(8) 0.064(3) Uani 1 1 d D . .
H10N H 0.556(13) 0.541(10) 0.399(10) 0.077 Uiso 1 1 d D . .
C14 C 0.4732(17) 0.7761(12) 0.4341(11) 0.077(4) Uani 1 1 d . . .
H14 H 0.4792 0.8595 0.4669 0.092 Uiso 1 1 calc R . .
C13 C 0.3731(14) 0.6886(11) 0.3396(10) 0.063(3) Uani 1 1 d . . .
H13 H 0.2978 0.7040 0.2971 0.076 Uiso 1 1 calc R . .
O5 O 0.0426(9) -0.0518(7) 0.2565(6) 0.0557(19) Uani 1 1 d . . .
O4 O 0.2641(12) -0.0306(12) 0.3466(9) 0.099(3) Uani 1 1 d . . .
C18 C 0.1357(16) -0.0717(12) 0.3247(10) 0.063(3) Uani 1 1 d . B .
C19 C 0.072(2) -0.161(2) 0.3821(15) 0.091(5) Uani 1 1 d . . .
F4 F 0.165(4) -0.142(4) 0.475(3) 0.174(19) Uani 0.73 1 d P B 1
F6 F -0.050(3) -0.160(4) 0.388(3) 0.133(11) Uani 0.73 1 d P B 1
F5 F 0.043(4) -0.284(3) 0.327(3) 0.153(14) Uani 0.73 1 d P B 1
F41 F 0.062(18) -0.078(8) 0.462(9) 0.19(4) Uani 0.27 1 d P B 2
F51 F -0.041(11) -0.257(13) 0.327(6) 0.20(6) Uani 0.27 1 d P B 2
F61 F 0.142(7) -0.211(10) 0.433(8) 0.12(3) Uani 0.27 1 d P B 2
N7 N 0.3424(8) 0.1240(8) -0.1001(6) 0.0421(18) Uani 1 1 d . . .
N8 N 0.4702(11) 0.1134(10) -0.0808(9) 0.063(2) Uani 1 1 d D . .
H8N H 0.530(12) 0.148(12) -0.011(5) 0.075 Uiso 1 1 d D . .
C10 C 0.2816(12) 0.0930(11) -0.2045(8) 0.052(2) Uani 1 1 d . . .
H10 H 0.1915 0.0914 -0.2407 0.062 Uiso 1 1 calc R . .
C12 C 0.374(2) 0.0639(14) -0.2504(12) 0.087(5) Uani 1 1 d . . .
H12 H 0.3572 0.0389 -0.3226 0.104 Uiso 1 1 calc R . .
C11 C 0.4907(17) 0.0779(14) -0.1733(14) 0.086(5) Uani 1 1 d . . .
H11 H 0.5717 0.0656 -0.1812 0.103 Uiso 1 1 calc R . .
C15 C 0.5609(16) 0.7159(15) 0.4692(12) 0.084(4) Uani 1 1 d . . .
H15 H 0.6402 0.7501 0.5321 0.101 Uiso 1 1 calc R . .
H1 H 0.119(12) 0.218(11) 0.096(9) 0.04(4) Uiso 1 1 d . . .

loop_
_atom_site_aniso_label
_atom_site_aniso_U_11
_atom_site_aniso_U_22
_atom_site_aniso_U_33
_atom_site_aniso_U_23
_atom_site_aniso_U_13
_atom_site_aniso_U_12
Cu3 0.0449(7) 0.0381(6) 0.0349(6) 0.0100(5) 0.0169(5) 0.0124(5)
Cu2 0.0461(7) 0.0349(6) 0.0372(7) 0.0071(5) 0.0159(5) 0.0132(5)
Cu1 0.0437(7) 0.0365(6) 0.0352(6) 0.0087(5) 0.0174(5) 0.0127(5)
N6 0.049(5) 0.043(5) 0.038(4) 0.009(3) 0.020(4) 0.012(4)
N1 0.046(4) 0.038(4) 0.040(4) 0.011(3) 0.016(4) 0.014(3)
N3 0.054(5) 0.043(5) 0.044(5) 0.016(4) 0.021(4) 0.017(4)
N2 0.044(4) 0.038(4) 0.040(4) 0.008(3) 0.018(4) 0.015(3)
N5 0.054(5) 0.044(5) 0.042(5) 0.004(4) 0.022(4) 0.014(4)
N4 0.058(5) 0.037(4) 0.044(5) 0.013(4) 0.021(4) 0.017(4)
O1 0.040(4) 0.037(4) 0.035(4) 0.009(3) 0.015(3) 0.013(3)
O2 0.062(5) 0.076(5) 0.047(4) 0.010(4) 0.016(4) 0.040(4)
O3 0.052(4) 0.053(4) 0.037(4) 0.004(3) 0.006(3) 0.019(3)
C1 0.054(6) 0.038(5) 0.052(6) 0.014(5) 0.016(5) 0.015(5)
C3 0.047(6) 0.045(6) 0.045(5) 0.004(4) 0.017(5) 0.018(5)
C16 0.050(5) 0.044(5) 0.038(5) 0.011(4) 0.010(4) 0.021(4)
C9 0.061(7) 0.060(7) 0.047(6) 0.011(5) 0.029(5) 0.014(5)
C2 0.055(6) 0.038(5) 0.056(6) 0.004(5) 0.013(5) 0.018(5)
C7 0.072(8) 0.054(7) 0.054(7) 0.002(5) 0.032(6) 0.019(6)
C8 0.077(8) 0.068(8) 0.055(7) 0.005(6) 0.039(6) 0.018(7)
C4 0.080(8) 0.059(7) 0.047(6) 0.025(5) 0.031(6) 0.028(6)
C6 0.094(9) 0.043(6) 0.062(7) 0.022(5) 0.034(7) 0.028(6)
C17 0.060(7) 0.084(9) 0.044(7) -0.005(6) 0.008(6) 0.034(7)
C5 0.109(11) 0.059(7) 0.070(8) 0.038(7) 0.044(8) 0.038(7)
F3 0.059(10) 0.15(2) 0.067(9) -0.022(12) 0.014(6) 0.051(14)
F1 0.14(2) 0.28(4) 0.11(2) 0.12(3) 0.032(17) 0.13(3)
F2 0.066(11) 0.103(16) 0.17(3) -0.067(19) 0.013(14) 0.000(11)
F11 0.06(2) 0.08(3) 0.13(5) -0.03(2) 0.00(2) 0.04(2)
F21 0.07(3) 0.21(10) 0.19(8) 0.14(8) 0.01(4) -0.02(5)
F31 0.05(2) 0.19(7) 0.019(15) -0.01(3) -0.008(13) 0.05(4)
N9 0.055(5) 0.040(4) 0.046(5) 0.007(4) 0.016(4) 0.015(4)
N10 0.061(6) 0.058(6) 0.054(6) 0.000(5) 0.005(5) 0.022(5)
C14 0.097(10) 0.044(7) 0.070(9) -0.002(6) 0.029(8) 0.016(7)
C13 0.077(8) 0.048(6) 0.062(7) 0.013(6) 0.024(6) 0.026(6)
O5 0.071(5) 0.053(4) 0.051(4) 0.024(4) 0.029(4) 0.022(4)
O4 0.076(7) 0.113(9) 0.095(8) 0.046(7) 0.017(6) 0.020(6)
C18 0.080(9) 0.057(7) 0.051(7) 0.019(6) 0.025(6) 0.023(7)
C19 0.116(14) 0.110(14) 0.085(12) 0.062(11) 0.051(11) 0.057(12)
F4 0.20(3) 0.19(4) 0.084(16) 0.09(2) 0.008(15) 0.03(2)
F6 0.133(17) 0.21(3) 0.15(2) 0.14(2) 0.099(18) 0.10(2)
F5 0.17(3) 0.087(14) 0.24(4) 0.088(19) 0.12(3) 0.045(18)
F41 0.39(13) 0.19(7) 0.17(6) 0.13(6) 0.23(8) 0.18(9)
F51 0.13(6) 0.23(10) 0.11(5) 0.11(6) -0.02(4) -0.10(6)
F61 0.09(3) 0.15(6) 0.14(7) 0.11(5) 0.02(4) 0.05(4)
N7 0.041(4) 0.047(5) 0.038(4) 0.012(4) 0.017(3) 0.017(4)
N8 0.054(6) 0.056(6) 0.071(7) 0.013(5) 0.020(5) 0.019(5)
C10 0.059(6) 0.056(6) 0.034(5) 0.010(5) 0.013(5) 0.019(5)
C12 0.125(14) 0.071(9) 0.055(8) 0.004(7) 0.055(9) 0.014(9)
C11 0.077(10) 0.069(9) 0.114(13) 0.002(8) 0.066(10) 0.020(7)
C15 0.074(9) 0.068(9) 0.067(9) -0.014(7) 0.006(7) 0.012(7)

loop_
_atom_type_symbol
_atom_type_description
_atom_type_scat_dispersion_real
_atom_type_scat_dispersion_imag
_atom_type_scat_source
C C 0.0033 0.0016 'International Tables Vol C Tables 4.2.6.8 and 6.1.1.4'
H H 0.0000 0.0000 'International Tables Vol C Tables 4.2.6.8 and 6.1.1.4'
N N 0.0061 0.0033 'International Tables Vol C Tables 4.2.6.8 and 6.1.1.4'
O O 0.0106 0.0060 'International Tables Vol C Tables 4.2.6.8 and 6.1.1.4'
F F 0.0171 0.0103 'International Tables Vol C Tables 4.2.6.8 and 6.1.1.4'
Cu Cu 0.3201 1.2651 'International Tables Vol C Tables 4.2.6.8 and 6.1.1.4'

loop_
_geom_angle_atom_site_label_1
_geom_angle_atom_site_label_2
_geom_angle_atom_site_label_3
_geom_angle
N6 Cu3 N1 176.7(3)
N6 Cu3 O1 88.6(3)
N1 Cu3 O1 88.8(3)
N6 Cu3 O5 90.8(3)
N1 Cu3 O5 92.1(3)
O1 Cu3 O5 170.8(3)
N4 Cu2 N5 158.9(4)
N4 Cu2 N9 95.3(4)
N5 Cu2 N9 91.7(4)
N4 Cu2 O1 87.0(3)
N5 Cu2 O1 87.0(3)
N9 Cu2 O1 176.8(3)
N4 Cu2 O2 102.9(3)
N5 Cu2 O2 97.3(3)
N9 Cu2 O2 87.3(3)
O1 Cu2 O2 89.9(3)
N3 Cu1 N2 165.5(3)
N3 Cu1 O1 86.8(3)
N2 Cu1 O1 86.9(3)
N3 Cu1 N7 93.8(3)
N2 Cu1 N7 91.7(3)
O1 Cu1 N7 176.6(3)
N3 Cu1 O3 98.6(3)
N2 Cu1 O3 94.9(3)
O1 Cu1 O3 94.0(3)
N7 Cu1 O3 89.2(3)
C9 N6 N5 107.7(9)
C9 N6 Cu3 131.9(8)
N5 N6 Cu3 120.4(6)
C1 N1 N2 107.2(8)
C1 N1 Cu3 131.4(7)
N2 N1 Cu3 121.4(6)
C4 N3 N4 107.3(8)
C4 N3 Cu1 134.1(8)
N4 N3 Cu1 118.4(6)
C3 N2 N1 107.8(8)
C3 N2 Cu1 131.2(7)
N1 N2 Cu1 120.8(6)
C7 N5 N6 107.0(9)
C7 N5 Cu2 132.0(8)
N6 N5 Cu2 120.9(6)
C6 N4 N3 107.3(9)
C6 N4 Cu2 132.1(8)
N3 N4 Cu2 120.5(6)
Cu3 O1 Cu1 118.5(4)
Cu3 O1 Cu2 114.7(3)
Cu1 O1 Cu2 110.1(3)
Cu3 O1 H1 109(10)
Cu1 O1 H1 106(10)
Cu2 O1 H1 95(10)
C16 O2 Cu2 126.6(7)
C16 O3 Cu1 126.9(7)
N1 C1 C2 110.8(10)
N1 C1 H1A 124.6
C2 C1 H1A 124.6
N2 C3 C2 110.0(10)
N2 C3 H3 125.0
C2 C3 H3 125.0
O2 C16 O3 130.4(10)
O2 C16 C17 113.6(9)
O3 C16 C17 116.0(9)
N6 C9 C8 110.0(10)
N6 C9 H9 125.0
C8 C9 H9 125.0
C1 C2 C3 104.1(9)
C1 C2 H2 127.9
C3 C2 H2 127.9
N5 C7 C8 110.4(11)
N5 C7 H7 124.8
C8 C7 H7 124.8
C7 C8 C9 104.9(10)
C7 C8 H8 127.6
C9 C8 H8 127.6
N3 C4 C5 110.3(10)
N3 C4 H4 124.8
C5 C4 H4 124.8
N4 C6 C5 110.1(11)
N4 C6 H6 125.0
C5 C6 H6 125.0
F3 C17 F2 104.5(18)
F31 C17 F21 101(5)
F3 C17 F1 112(2)
F2 C17 F1 105(2)
F31 C17 F11 102(5)
F21 C17 F11 110(5)
F3 C17 C16 114.4(12)
F2 C17 C16 110.2(17)
F21 C17 C16 114(3)
F1 C17 C16 110.1(19)
F11 C17 C16 111(2)
C4 C5 C6 105.0(10)
C4 C5 H5 127.5
C6 C5 H5 127.5
C13 N9 N10 104.6(9)
C13 N9 Cu2 135.8(8)
N10 N9 Cu2 117.8(7)
C15 N10 N9 111.3(11)
C15 N10 H10N 126(9)
N9 N10 H10N 123(9)
C15 C14 C13 105.2(11)
C15 C14 H14 127.4
C13 C14 H14 127.4
N9 C13 C14 111.3(12)
N9 C13 H13 124.4
C14 C13 H13 124.4
C18 O5 Cu3 113.5(8)
O4 C18 O5 128.0(12)
O4 C18 C19 118.6(13)
O5 C18 C19 113.4(13)
F61 C19 F51 102(6)
F4 C19 F6 111(3)
F4 C19 F5 105(2)
F6 C19 F5 105(2)
F61 C19 F41 99(5)
F51 C19 F41 115(7)
F61 C19 C18 121(4)
F51 C19 C18 116(3)
F4 C19 C18 112(2)
F6 C19 C18 115.1(16)
F5 C19 C18 108.0(17)
F41 C19 C18 103(3)
C10 N7 N8 106.8(9)
C10 N7 Cu1 129.8(7)
N8 N7 Cu1 123.3(7)
N7 N8 C11 109.7(11)
N7 N8 H8N 115(8)
C11 N8 H8N 133(9)
N7 C10 C12 108.7(11)
N7 C10 H10 125.6
C12 C10 H10 125.6
C11 C12 C10 107.7(12)
C11 C12 H12 126.1
C10 C12 H12 126.1
C12 C11 N8 107.0(12)
C12 C11 H11 126.5
N8 C11 H11 126.5
N10 C15 C14 107.6(12)
N10 C15 H15 126.2
C14 C15 H15 126.2

loop_
_geom_bond_atom_site_label_1
_geom_bond_atom_site_label_2
_geom_bond_distance
Cu3 N6 1.932(8)
Cu3 N1 1.939(8)
Cu3 O1 1.955(7)
Cu3 O5 1.978(7)
Cu2 N4 1.944(8)
Cu2 N5 1.958(8)
Cu2 N9 2.010(8)
Cu2 O1 2.016(7)
Cu2 O2 2.250(7)
Cu1 N3 1.950(8)
Cu1 N2 1.978(8)
Cu1 O1 1.992(7)
Cu1 N7 2.004(8)
Cu1 O3 2.289(7)
N6 C9 1.336(13)
N6 N5 1.360(11)
N1 C1 1.334(12)
N1 N2 1.364(11)
N3 C4 1.338(13)
N3 N4 1.363(11)
N2 C3 1.337(12)
N5 C7 1.339(13)
N4 C6 1.339(13)
O1 H1 0.65(10)
O2 C16 1.236(12)
O3 C16 1.240(12)
C1 C2 1.371(15)
C1 H1A 0.9300
C3 C2 1.377(16)
C3 H3 0.9300
C16 C17 1.537(16)
C9 C8 1.362(17)
C9 H9 0.9300
C2 H2 0.9300
C7 C8 1.360(17)
C7 H7 0.9300
C8 H8 0.9300
C4 C5 1.357(17)
C4 H4 0.9300
C6 C5 1.365(17)
C6 H6 0.9300
C17 F31 1.17(5)
C17 F3 1.29(2)
C17 F2 1.29(3)
C17 F21 1.31(6)
C17 F1 1.32(3)
C17 F11 1.33(4)
C5 H5 0.9300
N9 C13 1.322(14)
N9 N10 1.334(13)
N10 C15 1.331(16)
N10 H10N 0.88(5)
C14 C15 1.34(2)
C14 C13 1.368(18)
C14 H14 0.9300
C13 H13 0.9300
O5 C18 1.264(14)
O4 C18 1.208(16)
C18 C19 1.521(19)
C19 F61 1.21(5)
C19 F51 1.25(6)
C19 F4 1.30(3)
C19 F6 1.30(3)
C19 F5 1.33(3)
C19 F41 1.34(6)
N7 C10 1.327(13)
N7 N8 1.337(12)
N8 C11 1.354(18)
N8 H8N 0.91(5)
C10 C12 1.372(18)
C10 H10 0.9300
C12 C11 1.32(2)
C12 H12 0.9300
C11 H11 0.9300
C15 H15 0.9300
